data_2237065
loop_
_publ_author_name
'Lu, Lei'
'Yang, Ping'
'Li, Bing'
'Shi, Lin-Fang'
'Cao, Hua-Ru'

_publ_section_title
;
 [5-(Pyridin-2-yl)-1<i>H</i>-tetrazole-\k^2^<i>N</i>^4^,<i>N</i>^5^]bis(triphenylphosphane-\k<i>P</i>)copper(I)
 tetrafluoridoborate
;
_journal_coeditor_code XU5633
_journal_issue 12
_journal_name_full 'Acta Crystallographica Section E'
_journal_page_first m1527
_journal_paper_doi 10.1107/S1600536812047605
_journal_volume 68
_journal_year 2012
_chemical_formula_iupac '[Cu (C6 H5 N5) (C18 H15 P)2] B F4'
_chemical_formula_moiety 'C42 H35 Cu N5 P2 +, B F4 -'
_chemical_formula_sum 'C42 H35 B Cu F4 N5 P2'
_chemical_formula_weight 822.05
_chemical_name_systematic
;
[5-(Pyridin-2-yl)-1<i>H</i>-tetrazole-
\k^2^<i>N</i>^4^,<i>N</i>^5^]bis(triphenylphosphane-\k<i>P</i>)copper(I)
tetrafluoridoborate
;
_space_group_IT_number 2
_symmetry_cell_setting triclinic
_symmetry_space_group_name_Hall '-P 1'
_symmetry_space_group_name_H-M 'P -1'
_atom_sites_solution_hydrogens geom
_atom_sites_solution_primary direct
_atom_sites_solution_secondary difmap
_audit_creation_method SHELXL-97
_cell_angle_alpha 88.66(3)
_cell_angle_beta 84.80(3)
_cell_angle_gamma 85.72(3)
_cell_formula_units_Z 2
_cell_length_a 9.6640(19)
_cell_length_b 13.052(3)
_cell_length_c 15.947(3)
_cell_measurement_reflns_used 6566
_cell_measurement_temperature 293(2)
_cell_measurement_theta_max 26.0
_cell_measurement_theta_min 3.0
_cell_volume 1997.3(7)
_computing_cell_refinement 'SAINT (Bruker, 2007)'
_computing_data_collection 'SMART (Bruker, 2007)'
_computing_data_reduction 'SAINT (Bruker, 2007)'
_computing_molecular_graphics 'SHELXTL (Sheldrick, 2008)'
_computing_publication_material 'SHELXTL (Sheldrick, 2008)'
_computing_structure_refinement 'SHELXTL (Sheldrick, 2008)'
_computing_structure_solution 'SHELXTL (Sheldrick, 2008)'
_diffrn_ambient_temperature 293(2)
_diffrn_measured_fraction_theta_full 0.971
_diffrn_measured_fraction_theta_max 0.971
_diffrn_measurement_device_type 'Bruker SMART 1000 CCD area-detector'
_diffrn_measurement_method 'phi and omega scans'
_diffrn_radiation_monochromator graphite
_diffrn_radiation_source 'fine-focus sealed tube'
_diffrn_radiation_type MoK\a
_diffrn_radiation_wavelength 0.71073
_diffrn_reflns_av_R_equivalents 0.0363
_diffrn_reflns_av_sigmaI/netI 0.0535
_diffrn_reflns_limit_h_max 12
_diffrn_reflns_limit_h_min -12
_diffrn_reflns_limit_k_max 16
_diffrn_reflns_limit_k_min -16
_diffrn_reflns_limit_l_max 20
_diffrn_reflns_limit_l_min -18
_diffrn_reflns_number 19069
_diffrn_reflns_theta_full 27.43
_diffrn_reflns_theta_max 27.43
_diffrn_reflns_theta_min 3.03
_exptl_absorpt_coefficient_mu 0.682
_exptl_absorpt_correction_T_max 0.9474
_exptl_absorpt_correction_T_min 0.9075
_exptl_absorpt_correction_type multi-scan
_exptl_absorpt_process_details '(SADABS; Bruker, 2001)'
_exptl_crystal_colour 'light green'
_exptl_crystal_density_diffrn 1.367
_exptl_crystal_density_method 'not measured'
_exptl_crystal_description block
_exptl_crystal_F_000 844
_exptl_crystal_size_max 0.29
_exptl_crystal_size_mid 0.17
_exptl_crystal_size_min 0.16
_refine_diff_density_max 0.696
_refine_diff_density_min -1.121
_refine_ls_extinction_method none
_refine_ls_goodness_of_fit_ref 1.142
_refine_ls_hydrogen_treatment constr
_refine_ls_matrix_type full
_refine_ls_number_parameters 496
_refine_ls_number_reflns 8838
_refine_ls_number_restraints 0
_refine_ls_restrained_S_all 1.142
_refine_ls_R_factor_all 0.1183
_refine_ls_R_factor_gt 0.0500
_refine_ls_shift/su_max 0.001
_refine_ls_shift/su_mean 0.000
_refine_ls_structure_factor_coef Fsqd
_refine_ls_weighting_details 'calc w=1/[\s^2^(Fo^2^)+(0.0409P)^2^+3.0232P] where P=(Fo^2^+2Fc^2^)/3'
_refine_ls_weighting_scheme calc
_refine_ls_wR_factor_gt 0.1043
_refine_ls_wR_factor_ref 0.1658
_reflns_number_gt 4984
_reflns_number_total 8838
_reflns_threshold_expression I>2sigma(I)
_cod_data_source_file xu5633.cif
_cod_data_source_block I
_cod_database_code 2237065
_cod_database_fobs_code 2237065

loop_
_symmetry_equiv_pos_as_xyz
'x, y, z'
'-x, -y, -z'

loop_
_atom_site_type_symbol
_atom_site_label
_atom_site_fract_x
_atom_site_fract_y
_atom_site_fract_z
_atom_site_U_iso_or_equiv
_atom_site_adp_type
_atom_site_calc_flag
_atom_site_refinement_flags
_atom_site_occupancy
_atom_site_symmetry_multiplicity
Cu Cu 0.58602(5) 0.22693(4) 0.77067(3) 0.04916(17) Uani d . 1 1
P P1 0.57823(11) 0.05451(8) 0.77005(7) 0.0470(3) Uani d . 1 1
P P2 0.54981(11) 0.33726(8) 0.66269(7) 0.0453(3) Uani d . 1 1
N N1 0.5096(4) 0.2971(3) 0.8908(2) 0.0528(9) Uani d . 1 1
N N2 0.7728(4) 0.2473(3) 0.8243(2) 0.0524(9) Uani d . 1 1
N N3 0.9126(4) 0.2261(3) 0.8087(3) 0.0661(11) Uani d . 1 1
N N4 0.9758(4) 0.2553(4) 0.8710(3) 0.0777(13) Uani d . 1 1
N N5 0.8761(5) 0.2956(3) 0.9278(3) 0.0731(12) Uani d . 1 1
H H55 0.8905 0.3207 0.9754 0.088 Uiso calc R 1 1
B B1 1.0728(9) 0.5802(7) 0.8609(5) 0.094(3) Uani d . 1 1
F F1 1.1936(6) 0.5302(6) 0.8667(4) 0.235(4) Uani d . 1 1
F F2 0.9726(7) 0.5127(4) 0.8631(3) 0.168(2) Uani d . 1 1
F F3 1.0651(6) 0.6349(5) 0.7899(3) 0.171(2) Uani d . 1 1
F F4 1.0472(6) 0.6438(4) 0.9270(3) 0.167(2) Uani d . 1 1
C C1 0.6524(5) 0.0373(4) 0.9330(3) 0.0623(12) Uani d . 1 1
H H1 0.5935 0.0966 0.9411 0.075 Uiso calc R 1 1
C C2 0.6681(4) -0.0088(3) 0.8555(3) 0.0478(10) Uani d . 1 1
C C3 0.7541(5) -0.0988(4) 0.8461(3) 0.0653(13) Uani d . 1 1
H H3 0.7650 -0.1320 0.7947 0.078 Uiso calc R 1 1
C C4 0.8237(6) -0.1392(5) 0.9129(4) 0.0845(18) Uani d . 1 1
H H4 0.8814 -0.1992 0.9060 0.101 Uiso calc R 1 1
C C5 0.8083(6) -0.0915(5) 0.9885(4) 0.0898(19) Uani d . 1 1
H H5 0.8557 -0.1189 1.0331 0.108 Uiso calc R 1 1
C C6 0.7236(6) -0.0037(5) 0.9990(3) 0.0853(17) Uani d . 1 1
H H6 0.7134 0.0288 1.0507 0.102 Uiso calc R 1 1
C C7 0.8132(5) 0.0060(4) 0.6619(3) 0.0669(13) Uani d . 1 1
H H7 0.8582 0.0419 0.6997 0.080 Uiso calc R 1 1
C C8 0.8880(6) -0.0373(5) 0.5923(4) 0.0832(17) Uani d . 1 1
H H8 0.9837 -0.0320 0.5842 0.100 Uiso calc R 1 1
C C9 0.8223(7) -0.0880(5) 0.5349(4) 0.0889(18) Uani d . 1 1
H H9 0.8734 -0.1177 0.4883 0.107 Uiso calc R 1 1
C C10 0.6813(7) -0.0948(4) 0.5462(4) 0.0823(17) Uani d . 1 1
H H10 0.6363 -0.1272 0.5063 0.099 Uiso calc R 1 1
C C11 0.6053(5) -0.0540(4) 0.6167(3) 0.0614(12) Uani d . 1 1
H H11 0.5098 -0.0601 0.6246 0.074 Uiso calc R 1 1
C C12 0.6713(4) -0.0038(3) 0.6757(3) 0.0507(10) Uani d . 1 1
C C13 0.4103(4) 0.0003(4) 0.7760(3) 0.0536(11) Uani d . 1 1
C C14 0.3943(5) -0.1031(4) 0.7932(3) 0.0640(13) Uani d . 1 1
H H14 0.4715 -0.1464 0.8045 0.077 Uiso calc R 1 1
C C15 0.2646(6) -0.1428(5) 0.7937(4) 0.0849(18) Uani d . 1 1
H H15 0.2548 -0.2122 0.8052 0.102 Uiso calc R 1 1
C C16 0.1518(6) -0.0788(7) 0.7772(5) 0.105(2) Uani d . 1 1
H H16 0.0648 -0.1049 0.7775 0.125 Uiso calc R 1 1
C C17 0.1653(6) 0.0231(6) 0.7603(5) 0.106(2) Uani d . 1 1
H H17 0.0876 0.0661 0.7493 0.128 Uiso calc R 1 1
C C18 0.2942(5) 0.0625(4) 0.7594(4) 0.0750(16) Uani d . 1 1
H H18 0.3026 0.1319 0.7475 0.090 Uiso calc R 1 1
C C19 0.6554(4) 0.3099(3) 0.5644(3) 0.0454(10) Uani d . 1 1
C C20 0.6671(5) 0.2101(4) 0.5339(3) 0.0629(12) Uani d . 1 1
H H20 0.6228 0.1588 0.5650 0.076 Uiso calc R 1 1
C C21 0.7436(6) 0.1857(4) 0.4581(3) 0.0749(15) Uani d . 1 1
H H21 0.7480 0.1191 0.4380 0.090 Uiso calc R 1 1
C C22 0.8129(5) 0.2602(5) 0.4129(3) 0.0721(14) Uani d . 1 1
H H22 0.8659 0.2437 0.3628 0.087 Uiso calc R 1 1
C C23 0.8038(5) 0.3585(4) 0.4416(3) 0.0673(13) Uani d . 1 1
H H23 0.8504 0.4089 0.4110 0.081 Uiso calc R 1 1
C C24 0.7246(5) 0.3833(4) 0.5170(3) 0.0569(11) Uani d . 1 1
H H24 0.7184 0.4506 0.5356 0.068 Uiso calc R 1 1
C C25 0.5866(4) 0.4693(3) 0.6838(3) 0.0493(10) Uani d . 1 1
C C26 0.7149(5) 0.4857(4) 0.7118(3) 0.0629(13) Uani d . 1 1
H H26 0.7758 0.4298 0.7238 0.076 Uiso calc R 1 1
C C27 0.7529(6) 0.5842(4) 0.7220(3) 0.0759(15) Uani d . 1 1
H H27 0.8396 0.5947 0.7400 0.091 Uiso calc R 1 1
C C28 0.6622(7) 0.6666(4) 0.7055(4) 0.0820(17) Uani d . 1 1
H H28 0.6879 0.7331 0.7117 0.098 Uiso calc R 1 1
C C29 0.5351(6) 0.6514(4) 0.6802(4) 0.0786(16) Uani d . 1 1
H H29 0.4735 0.7076 0.6701 0.094 Uiso calc R 1 1
C C30 0.4964(5) 0.5533(4) 0.6692(3) 0.0622(13) Uani d . 1 1
H H30 0.4090 0.5438 0.6519 0.075 Uiso calc R 1 1
C C31 0.3718(4) 0.3494(3) 0.6329(3) 0.0456(9) Uani d . 1 1
C C32 0.3376(5) 0.3416(3) 0.5508(3) 0.0558(11) Uani d . 1 1
H H32 0.4079 0.3320 0.5072 0.067 Uiso calc R 1 1
C C33 0.1983(5) 0.3481(4) 0.5333(4) 0.0720(15) Uani d . 1 1
H H33 0.1759 0.3415 0.4782 0.086 Uiso calc R 1 1
C C34 0.0941(5) 0.3641(4) 0.5973(4) 0.0784(16) Uani d . 1 1
H H34 0.0013 0.3671 0.5856 0.094 Uiso calc R 1 1
C C35 0.1268(5) 0.3756(5) 0.6780(4) 0.0801(16) Uani d . 1 1
H H35 0.0563 0.3895 0.7208 0.096 Uiso calc R 1 1
C C36 0.2637(5) 0.3666(4) 0.6959(3) 0.0695(14) Uani d . 1 1
H H36 0.2846 0.3722 0.7514 0.083 Uiso calc R 1 1
C C37 0.3794(5) 0.3180(4) 0.9229(3) 0.0710(14) Uani d . 1 1
H H37 0.3071 0.3033 0.8913 0.085 Uiso calc R 1 1
C C38 0.3466(7) 0.3612(5) 1.0023(4) 0.0869(18) Uani d . 1 1
H H38 0.2542 0.3763 1.0225 0.104 Uiso calc R 1 1
C C39 0.4517(8) 0.3807(5) 1.0494(4) 0.0923(19) Uani d . 1 1
H H39 0.4319 0.4080 1.1029 0.111 Uiso calc R 1 1
C C40 0.5873(7) 0.3598(4) 1.0173(3) 0.0787(16) Uani d . 1 1
H H40 0.6606 0.3735 1.0483 0.094 Uiso calc R 1 1
C C41 0.6128(5) 0.3183(3) 0.9383(3) 0.0539(11) Uani d . 1 1
C C42 0.7515(5) 0.2904(3) 0.8988(3) 0.0533(11) Uani d . 1 1

loop_
_atom_site_aniso_label
_atom_site_aniso_U_11
_atom_site_aniso_U_22
_atom_site_aniso_U_33
_atom_site_aniso_U_12
_atom_site_aniso_U_13
_atom_site_aniso_U_23
Cu 0.0538(3) 0.0448(3) 0.0488(3) 0.0032(2) -0.0101(2) 0.0002(2)
P1 0.0445(6) 0.0425(6) 0.0540(7) 0.0010(4) -0.0083(5) -0.0014(5)
P2 0.0472(6) 0.0423(6) 0.0463(6) 0.0039(4) -0.0101(5) 0.0008(5)
N1 0.058(2) 0.052(2) 0.047(2) 0.0029(17) 0.0012(17) 0.0002(17)
N2 0.052(2) 0.051(2) 0.052(2) 0.0000(16) -0.0021(17) 0.0046(17)
N3 0.049(2) 0.070(3) 0.079(3) 0.0067(19) -0.008(2) 0.001(2)
N4 0.057(3) 0.085(3) 0.094(4) 0.002(2) -0.023(3) -0.006(3)
N5 0.073(3) 0.075(3) 0.075(3) -0.002(2) -0.032(2) -0.009(2)
B1 0.101(6) 0.097(6) 0.091(6) 0.010(5) -0.057(5) -0.029(5)
F1 0.174(5) 0.282(8) 0.247(7) 0.130(5) -0.103(5) -0.132(6)
F2 0.234(6) 0.144(4) 0.143(4) -0.071(4) -0.069(4) 0.022(3)
F3 0.189(5) 0.211(6) 0.134(4) -0.100(4) -0.066(4) 0.044(4)
F4 0.192(5) 0.168(4) 0.145(4) 0.061(4) -0.079(4) -0.090(4)
C1 0.069(3) 0.062(3) 0.054(3) -0.001(2) -0.001(2) 0.006(2)
C2 0.042(2) 0.046(2) 0.055(3) -0.0010(18) -0.0031(18) 0.004(2)
C3 0.068(3) 0.056(3) 0.070(3) 0.010(2) -0.009(3) 0.005(2)
C4 0.077(4) 0.081(4) 0.090(4) 0.022(3) -0.007(3) 0.029(3)
C5 0.085(4) 0.116(5) 0.067(4) 0.007(4) -0.019(3) 0.038(4)
C6 0.104(5) 0.099(5) 0.052(3) 0.004(4) -0.015(3) 0.012(3)
C7 0.052(3) 0.082(4) 0.066(3) -0.003(2) -0.003(2) -0.002(3)
C8 0.064(3) 0.095(5) 0.084(4) 0.008(3) 0.019(3) -0.003(3)
C9 0.108(5) 0.070(4) 0.082(4) -0.003(3) 0.032(4) -0.013(3)
C10 0.112(5) 0.068(4) 0.066(4) -0.023(3) 0.011(3) -0.023(3)
C11 0.065(3) 0.056(3) 0.063(3) -0.009(2) 0.003(2) -0.010(2)
C12 0.052(2) 0.042(2) 0.058(3) -0.0024(18) -0.006(2) 0.005(2)
C13 0.047(2) 0.057(3) 0.056(3) 0.008(2) -0.005(2) -0.014(2)
C14 0.054(3) 0.065(3) 0.073(3) -0.008(2) 0.003(2) -0.010(3)
C15 0.070(4) 0.092(4) 0.095(4) -0.035(3) 0.011(3) -0.022(3)
C16 0.050(3) 0.145(7) 0.121(6) -0.023(4) 0.006(3) -0.055(5)
C17 0.046(3) 0.123(6) 0.151(7) 0.013(3) -0.022(3) -0.056(5)
C18 0.052(3) 0.069(3) 0.107(4) 0.006(2) -0.021(3) -0.024(3)
C19 0.041(2) 0.046(2) 0.049(2) 0.0042(17) -0.0122(18) 0.0079(19)
C20 0.074(3) 0.047(3) 0.065(3) 0.007(2) -0.001(2) 0.000(2)
C21 0.096(4) 0.060(3) 0.064(3) 0.014(3) 0.001(3) -0.009(3)
C22 0.070(3) 0.084(4) 0.059(3) 0.015(3) 0.000(3) -0.005(3)
C23 0.063(3) 0.077(4) 0.060(3) -0.001(3) -0.003(2) 0.007(3)
C24 0.064(3) 0.057(3) 0.049(3) 0.002(2) -0.005(2) -0.002(2)
C25 0.052(2) 0.050(3) 0.047(2) 0.0005(19) -0.0151(19) -0.0027(19)
C26 0.060(3) 0.062(3) 0.070(3) -0.003(2) -0.023(2) 0.005(2)
C27 0.080(4) 0.079(4) 0.074(4) -0.022(3) -0.027(3) -0.002(3)
C28 0.104(5) 0.059(3) 0.089(4) -0.014(3) -0.029(3) -0.020(3)
C29 0.097(4) 0.046(3) 0.094(4) 0.011(3) -0.026(3) -0.017(3)
C30 0.065(3) 0.052(3) 0.071(3) 0.007(2) -0.023(2) -0.011(2)
C31 0.048(2) 0.036(2) 0.051(2) 0.0021(17) -0.0053(19) 0.0008(18)
C32 0.060(3) 0.056(3) 0.052(3) 0.001(2) -0.009(2) -0.010(2)
C33 0.060(3) 0.080(4) 0.081(4) -0.001(3) -0.032(3) -0.017(3)
C34 0.048(3) 0.086(4) 0.105(5) -0.009(3) -0.023(3) 0.000(3)
C35 0.048(3) 0.102(5) 0.087(4) 0.002(3) 0.001(3) 0.015(3)
C36 0.055(3) 0.095(4) 0.057(3) 0.006(3) -0.005(2) 0.008(3)
C37 0.056(3) 0.081(4) 0.071(3) 0.003(3) 0.011(2) 0.000(3)
C38 0.087(4) 0.080(4) 0.085(4) 0.011(3) 0.027(3) 0.002(3)
C39 0.124(6) 0.085(5) 0.063(4) 0.006(4) 0.013(4) -0.014(3)
C40 0.103(4) 0.076(4) 0.056(3) 0.000(3) -0.004(3) -0.013(3)
C41 0.071(3) 0.044(3) 0.046(2) 0.002(2) -0.009(2) -0.0014(19)
C42 0.059(3) 0.045(3) 0.057(3) 0.000(2) -0.014(2) 0.001(2)

loop_
_atom_type_symbol
_atom_type_description
_atom_type_scat_dispersion_real
_atom_type_scat_dispersion_imag
_atom_type_scat_source
C C 0.0033 0.0016 'International Tables Vol C Tables 4.2.6.8 and 6.1.1.4'
H H 0.0000 0.0000 'International Tables Vol C Tables 4.2.6.8 and 6.1.1.4'
N N 0.0061 0.0033 'International Tables Vol C Tables 4.2.6.8 and 6.1.1.4'
O O 0.0106 0.0060 'International Tables Vol C Tables 4.2.6.8 and 6.1.1.4'
Cu Cu 0.3201 1.2651 'International Tables Vol C Tables 4.2.6.8 and 6.1.1.4'
P P 0.1023 0.0942 'International Tables Vol C Tables 4.2.6.8 and 6.1.1.4'
B B 0.0013 0.0007 'International Tables Vol C Tables 4.2.6.8 and 6.1.1.4'
F F 0.0171 0.0103 'International Tables Vol C Tables 4.2.6.8 and 6.1.1.4'

loop_
_geom_angle_atom_site_label_1
_geom_angle_atom_site_label_2
_geom_angle_atom_site_label_3
_geom_angle
N2 Cu N1 78.18(14)
N2 Cu P2 112.66(11)
N1 Cu P2 110.72(10)
N2 Cu P1 103.38(11)
N1 Cu P1 114.14(11)
P2 Cu P1 126.75(5)
C13 P1 C2 105.0(2)
C13 P1 C12 103.4(2)
C2 P1 C12 102.91(19)
C13 P1 Cu 119.03(15)
C2 P1 Cu 112.17(15)
C12 P1 Cu 112.77(15)
C19 P2 C31 104.20(18)
C19 P2 C25 102.9(2)
C31 P2 C25 103.88(18)
C19 P2 Cu 116.03(13)
C31 P2 Cu 114.80(14)
C25 P2 Cu 113.54(14)
C37 N1 C41 117.5(4)
C37 N1 Cu 129.1(3)
C41 N1 Cu 113.3(3)
C42 N2 N3 107.1(4)
C42 N2 Cu 112.5(3)
N3 N2 Cu 140.3(3)
N4 N3 N2 110.0(4)
N3 N4 N5 106.4(4)
C42 N5 N4 109.5(4)
C42 N5 H55 125.3
N4 N5 H55 125.3
F1 B1 F3 113.6(9)
F1 B1 F4 108.3(5)
F3 B1 F4 109.1(7)
F1 B1 F2 109.4(8)
F3 B1 F2 106.8(5)
F4 B1 F2 109.5(8)
C2 C1 C6 120.7(5)
C2 C1 H1 119.7
C6 C1 H1 119.7
C1 C2 C3 118.3(4)
C1 C2 P1 117.8(3)
C3 C2 P1 123.8(4)
C4 C3 C2 120.3(5)
C4 C3 H3 119.9
C2 C3 H3 119.9
C5 C4 C3 120.4(5)
C5 C4 H4 119.8
C3 C4 H4 119.8
C4 C5 C6 120.0(5)
C4 C5 H5 120.0
C6 C5 H5 120.0
C5 C6 C1 120.3(6)
C5 C6 H6 119.9
C1 C6 H6 119.9
C8 C7 C12 120.2(5)
C8 C7 H7 119.9
C12 C7 H7 119.9
C9 C8 C7 120.4(5)
C9 C8 H8 119.8
C7 C8 H8 119.8
C10 C9 C8 119.8(5)
C10 C9 H9 120.1
C8 C9 H9 120.1
C9 C10 C11 120.4(5)
C9 C10 H10 119.8
C11 C10 H10 119.8
C10 C11 C12 120.1(5)
C10 C11 H11 120.0
C12 C11 H11 120.0
C7 C12 C11 118.9(4)
C7 C12 P1 118.1(4)
C11 C12 P1 123.0(3)
C18 C13 C14 118.1(4)
C18 C13 P1 119.2(4)
C14 C13 P1 122.6(3)
C13 C14 C15 120.9(5)
C13 C14 H14 119.5
C15 C14 H14 119.5
C16 C15 C14 119.3(6)
C16 C15 H15 120.4
C14 C15 H15 120.4
C17 C16 C15 120.7(6)
C17 C16 H16 119.6
C15 C16 H16 119.6
C16 C17 C18 120.0(6)
C16 C17 H17 120.0
C18 C17 H17 120.0
C13 C18 C17 120.9(6)
C13 C18 H18 119.5
C17 C18 H18 119.5
C24 C19 C20 117.5(4)
C24 C19 P2 123.5(3)
C20 C19 P2 119.0(3)
C21 C20 C19 121.3(5)
C21 C20 H20 119.4
C19 C20 H20 119.4
C22 C21 C20 119.9(5)
C22 C21 H21 120.1
C20 C21 H21 120.1
C23 C22 C21 120.0(5)
C23 C22 H22 120.0
C21 C22 H22 120.0
C22 C23 C24 120.1(5)
C22 C23 H23 120.0
C24 C23 H23 120.0
C19 C24 C23 121.3(5)
C19 C24 H24 119.3
C23 C24 H24 119.3
C30 C25 C26 118.5(4)
C30 C25 P2 123.3(3)
C26 C25 P2 118.1(3)
C27 C26 C25 120.6(5)
C27 C26 H26 119.7
C25 C26 H26 119.7
C28 C27 C26 119.7(5)
C28 C27 H27 120.2
C26 C27 H27 120.2
C29 C28 C27 120.2(5)
C29 C28 H28 119.9
C27 C28 H28 119.9
C28 C29 C30 120.5(5)
C28 C29 H29 119.7
C30 C29 H29 119.7
C25 C30 C29 120.4(5)
C25 C30 H30 119.8
C29 C30 H30 119.8
C32 C31 C36 118.0(4)
C32 C31 P2 123.6(3)
C36 C31 P2 118.4(3)
C31 C32 C33 120.3(5)
C31 C32 H32 119.9
C33 C32 H32 119.9
C34 C33 C32 120.1(5)
C34 C33 H33 120.0
C32 C33 H33 120.0
C35 C34 C33 120.1(5)
C35 C34 H34 119.9
C33 C34 H34 119.9
C34 C35 C36 120.0(5)
C34 C35 H35 120.0
C36 C35 H35 120.0
C35 C36 C31 121.4(5)
C35 C36 H36 119.3
C31 C36 H36 119.3
N1 C37 C38 122.5(5)
N1 C37 H37 118.7
C38 C37 H37 118.7
C39 C38 C37 119.1(6)
C39 C38 H38 120.5
C37 C38 H38 120.5
C38 C39 C40 119.3(6)
C38 C39 H39 120.3
C40 C39 H39 120.3
C39 C40 C41 118.8(6)
C39 C40 H40 120.6
C41 C40 H40 120.6
N1 C41 C40 122.7(5)
N1 C41 C42 113.5(4)
C40 C41 C42 123.8(5)
N2 C42 N5 107.1(4)
N2 C42 C41 122.5(4)
N5 C42 C41 130.3(4)

loop_
_geom_bond_atom_site_label_1
_geom_bond_atom_site_label_2
_geom_bond_distance
_geom_bond_publ_flag
Cu P1 2.2575(13) y
Cu P2 2.2538(14) y
Cu N1 2.185(4) y
Cu N2 2.103(4) y
P1 C13 1.812(5) ?
P1 C2 1.831(4) ?
P1 C12 1.832(5) ?
P2 C19 1.819(4) ?
P2 C31 1.820(4) ?
P2 C25 1.830(4) ?
N1 C37 1.326(6) ?
N1 C41 1.355(5) ?
N2 C42 1.320(5) ?
N2 N3 1.360(5) ?
N3 N4 1.292(6) ?
N4 N5 1.346(6) ?
N5 C42 1.336(6) ?
N5 H55 0.8600 ?
B1 F1 1.304(8) ?
B1 F3 1.329(9) ?
B1 F4 1.351(8) ?
B1 F2 1.355(9) ?
C1 C2 1.378(6) ?
C1 C6 1.384(7) ?
C1 H1 0.9300 ?
C2 C3 1.390(6) ?
C3 C4 1.384(7) ?
C3 H3 0.9300 ?
C4 C5 1.361(8) ?
C4 H4 0.9300 ?
C5 C6 1.362(8) ?
C5 H5 0.9300 ?
C6 H6 0.9300 ?
C7 C8 1.377(7) ?
C7 C12 1.384(6) ?
C7 H7 0.9300 ?
C8 C9 1.370(8) ?
C8 H8 0.9300 ?
C9 C10 1.367(8) ?
C9 H9 0.9300 ?
C10 C11 1.381(7) ?
C10 H10 0.9300 ?
C11 C12 1.385(6) ?
C11 H11 0.9300 ?
C13 C18 1.377(6) ?
C13 C14 1.388(6) ?
C14 C15 1.391(7) ?
C14 H14 0.9300 ?
C15 C16 1.364(9) ?
C15 H15 0.9300 ?
C16 C17 1.364(10) ?
C16 H16 0.9300 ?
C17 C18 1.381(8) ?
C17 H17 0.9300 ?
C18 H18 0.9300 ?
C19 C24 1.381(6) ?
C19 C20 1.394(6) ?
C20 C21 1.389(7) ?
C20 H20 0.9300 ?
C21 C22 1.375(7) ?
C21 H21 0.9300 ?
C22 C23 1.366(7) ?
C22 H22 0.9300 ?
C23 C24 1.396(6) ?
C23 H23 0.9300 ?
C24 H24 0.9300 ?
C25 C30 1.378(6) ?
C25 C26 1.388(6) ?
C26 C27 1.381(7) ?
C26 H26 0.9300 ?
C27 C28 1.371(7) ?
C27 H27 0.9300 ?
C28 C29 1.357(7) ?
C28 H28 0.9300 ?
C29 C30 1.380(7) ?
C29 H29 0.9300 ?
C30 H30 0.9300 ?
C31 C32 1.387(6) ?
C31 C36 1.391(6) ?
C32 C33 1.396(6) ?
C32 H32 0.9300 ?
C33 C34 1.375(7) ?
C33 H33 0.9300 ?
C34 C35 1.367(8) ?
C34 H34 0.9300 ?
C35 C36 1.375(7) ?
C35 H35 0.9300 ?
C36 H36 0.9300 ?
C37 C38 1.399(8) ?
C37 H37 0.9300 ?
C38 C39 1.360(9) ?
C38 H38 0.9300 ?
C39 C40 1.373(8) ?
C39 H39 0.9300 ?
C40 C41 1.378(6) ?
C40 H40 0.9300 ?
C41 C42 1.452(6) ?

loop_
_geom_hbond_atom_site_label_D
_geom_hbond_atom_site_label_H
_geom_hbond_atom_site_label_A
_geom_hbond_site_symmetry_A
_geom_hbond_distance_DH
_geom_hbond_distance_HA
_geom_hbond_distance_DA
_geom_hbond_angle_DHA
N5 H55 F4 2_767 0.86 1.80 2.650(7) 168
